data_7033218
loop_
_publ_author_name
'Solomatina, A. I.'
'Krupenya, D. V.'
'Gurzhiy, V. V.'
'Zlatkin, I.'
'Pushkarev, A. P.'
'Bochkarev, M. N.'
'Besley, N. A.'
'Bichoutskaia, E.'
'Tunik, S. P.'

_publ_section_title
;
 Cyclometallated platinum(ii) complexes containing NHC ligands: synthesis,
 characterization, photophysics and their application as emitters in
 OLEDs.
;
_journal_issue 16
_journal_name_full 'Dalton transactions (Cambridge, England : 2003)'
_journal_page_first 7152
_journal_page_last 7162
_journal_paper_doi 10.1039/c4dt03106g
_journal_volume 44
_journal_year 2015
_chemical_formula_sum 'C32 H26 Br N3 Pt'
_chemical_formula_weight 727.56
_chemical_name_systematic
; 
 ? 
;
_space_group_IT_number 14
_symmetry_cell_setting monoclinic
_symmetry_space_group_name_Hall '-P 2yn'
_symmetry_space_group_name_H-M 'P 1 21/n 1'
_atom_sites_solution_hydrogens geom
_atom_sites_solution_primary direct
_atom_sites_solution_secondary difmap
_audit_creation_method SHELXL-97
_audit_update_record
;
2014-02-05 deposited with the CCDC.
2014-11-24 downloaded from the CCDC.
;
_cell_angle_alpha 90.00
_cell_angle_beta 106.5640(10)
_cell_angle_gamma 90.00
_cell_formula_units_Z 4
_cell_length_a 11.3481(7)
_cell_length_b 16.8174(11)
_cell_length_c 14.9469(10)
_cell_measurement_reflns_used 5392
_cell_measurement_temperature 210(2)
_cell_measurement_theta_max 22.38
_cell_measurement_theta_min 2.23
_cell_volume 2734.2(3)
_computing_cell_refinement 'Bruker SAINT'
_computing_data_collection 'Bruker APEX2'
_computing_data_reduction 'Bruker SAINT'
_computing_structure_refinement 'SHELXL-97 (Sheldrick, 2008)'
_computing_structure_solution 'SHELXS-97 (Sheldrick, 2008)'
_diffrn_ambient_temperature 210(2)
_diffrn_measured_fraction_theta_full 1.000
_diffrn_measured_fraction_theta_max 1.000
_diffrn_measurement_device_type 'Bruker APEX-II CCD'
_diffrn_measurement_method '\f and \w scans'
_diffrn_radiation_monochromator graphite
_diffrn_radiation_source 'fine-focus sealed tube'
_diffrn_radiation_type MoK\a
_diffrn_radiation_wavelength 0.71073
_diffrn_reflns_av_R_equivalents 0.0521
_diffrn_reflns_av_sigmaI/netI 0.0479
_diffrn_reflns_limit_h_max 13
_diffrn_reflns_limit_h_min -13
_diffrn_reflns_limit_k_max 20
_diffrn_reflns_limit_k_min -20
_diffrn_reflns_limit_l_max 17
_diffrn_reflns_limit_l_min -17
_diffrn_reflns_number 21735
_diffrn_reflns_theta_full 25.00
_diffrn_reflns_theta_max 25.00
_diffrn_reflns_theta_min 1.87
_exptl_absorpt_coefficient_mu 6.619
_exptl_absorpt_correction_T_max 0.3765
_exptl_absorpt_correction_T_min 0.2359
_exptl_absorpt_correction_type multi-scan
_exptl_absorpt_process_details 'SADABS; Bruker, 2007'
_exptl_crystal_colour yellow-green
_exptl_crystal_density_diffrn 1.767
_exptl_crystal_density_method 'not measured'
_exptl_crystal_description prism
_exptl_crystal_F_000 1408
_exptl_crystal_size_max 0.35
_exptl_crystal_size_mid 0.20
_exptl_crystal_size_min 0.15
_refine_diff_density_max 0.635
_refine_diff_density_min -1.579
_refine_diff_density_rms 0.111
_refine_ls_extinction_method none
_refine_ls_goodness_of_fit_ref 0.956
_refine_ls_hydrogen_treatment constr
_refine_ls_matrix_type full
_refine_ls_number_parameters 334
_refine_ls_number_reflns 4815
_refine_ls_number_restraints 0
_refine_ls_restrained_S_all 0.956
_refine_ls_R_factor_all 0.0490
_refine_ls_R_factor_gt 0.0328
_refine_ls_shift/su_max 0.000
_refine_ls_shift/su_mean 0.000
_refine_ls_structure_factor_coef Fsqd
_refine_ls_weighting_details 'calc w=1/[\s^2^(Fo^2^)+(0.0535P)^2^+0.0000P] where P=(Fo^2^+2Fc^2^)/3'
_refine_ls_weighting_scheme calc
_refine_ls_wR_factor_gt 0.0886
_refine_ls_wR_factor_ref 0.0932
_reflns_number_gt 3505
_reflns_number_total 4815
_reflns_threshold_expression >2sigma(I)
_cod_data_source_file c4dt03106g2.cif
_cod_data_source_block ptncphen_0m
_cod_depositor_comments
;
The following automatic conversions were performed:

'_symmetry_cell_setting' value 'Monoclinic' changed to 'monoclinic'
according to
/usr/data/users/saulius/crontab/automatic-downloads/rss-feeds/RSC/lib/dictionaries/cif_core.dic
dictionary named 'cif_core.dic' version 2.4.2 from 2011-04-26.

Automatic conversion script
Id: cif_fix_values 2935 2014-11-11 08:27:57Z andrius 

 Adding full bibliography for 7033218--7033223.cif.
;
_cod_original_sg_symbol_H-M P2(1)/n
_cod_database_code 7033218

loop_
_symmetry_equiv_pos_as_xyz
'x, y, z'
'-x+1/2, y+1/2, -z+1/2'
'-x, -y, -z'
'x-1/2, -y-1/2, z-1/2'

loop_
_atom_site_label
_atom_site_type_symbol
_atom_site_fract_x
_atom_site_fract_y
_atom_site_fract_z
_atom_site_U_iso_or_equiv
_atom_site_adp_type
_atom_site_occupancy
_atom_site_symmetry_multiplicity
_atom_site_calc_flag
_atom_site_refinement_flags
Pt1 Pt 1.12615(2) 0.303634(14) 0.997446(18) 0.04533(11) Uani 1 1 d .
Br1 Br 0.90813(10) 0.27960(7) 0.91300(9) 0.1110(4) Uani 1 1 d .
N1 N 1.1230(7) 0.4221(3) 0.9540(4) 0.0645(17) Uani 1 1 d .
N2 N 1.1510(4) 0.1273(3) 0.9994(3) 0.0448(13) Uani 1 1 d .
N3 N 1.1475(5) 0.1728(3) 1.1342(4) 0.0477(13) Uani 1 1 d .
C1 C 1.0230(9) 0.4593(5) 0.8970(6) 0.079(3) Uani 1 1 d .
H1 H 0.9501 0.4314 0.8728 0.094 Uiso 1 1 calc R
C2 C 1.0302(12) 0.5386(6) 0.8752(8) 0.108(4) Uani 1 1 d .
H2 H 0.9630 0.5649 0.8361 0.130 Uiso 1 1 calc R
C3 C 1.1403(16) 0.5779(6) 0.9133(10) 0.129(6) Uani 1 1 d .
H3 H 1.1467 0.6313 0.8995 0.154 Uiso 1 1 calc R
C4 C 1.2390(12) 0.5404(6) 0.9702(8) 0.101(4) Uani 1 1 d .
H4 H 1.3119 0.5680 0.9956 0.121 Uiso 1 1 calc R
C5 C 1.2305(9) 0.4609(5) 0.9904(6) 0.067(2) Uani 1 1 d .
C6 C 1.3270(7) 0.4127(5) 1.0492(5) 0.065(2) Uani 1 1 d .
C7 C 1.4468(11) 0.4420(7) 1.0904(7) 0.099(4) Uani 1 1 d .
H7 H 1.4664 0.4944 1.0806 0.119 Uiso 1 1 calc R
C8 C 1.5350(10) 0.3919(9) 1.1457(8) 0.106(4) Uani 1 1 d .
H8 H 1.6141 0.4110 1.1725 0.127 Uiso 1 1 calc R
C9 C 1.5079(8) 0.3157(7) 1.1614(6) 0.088(3) Uani 1 1 d .
H9 H 1.5677 0.2832 1.1996 0.106 Uiso 1 1 calc R
C10 C 1.3891(7) 0.2859(5) 1.1197(5) 0.065(2) Uani 1 1 d .
H10 H 1.3715 0.2333 1.1303 0.078 Uiso 1 1 calc R
C11 C 1.3002(7) 0.3318(4) 1.0648(5) 0.0517(17) Uani 1 1 d .
C12 C 1.1418(6) 0.1950(4) 1.0451(5) 0.0429(15) Uani 1 1 d .
C13 C 1.1510(7) 0.1211(4) 0.9016(4) 0.0553(18) Uani 1 1 d .
H13A H 1.1367 0.1733 0.8729 0.066 Uiso 1 1 calc R
H13B H 1.0842 0.0866 0.8686 0.066 Uiso 1 1 calc R
C14 C 1.2701(6) 0.0886(4) 0.8921(5) 0.0524(17) Uani 1 1 d .
C15 C 1.3808(8) 0.1245(5) 0.9331(6) 0.075(2) Uani 1 1 d .
H15 H 1.3826 0.1696 0.9694 0.090 Uiso 1 1 calc R
C16 C 1.4901(8) 0.0955(7) 0.9220(7) 0.091(3) Uani 1 1 d .
H16 H 1.5638 0.1214 0.9501 0.109 Uiso 1 1 calc R
C17 C 1.4892(9) 0.0306(6) 0.8710(7) 0.089(3) Uani 1 1 d .
H17 H 1.5628 0.0112 0.8640 0.107 Uiso 1 1 calc R
C18 C 1.3805(8) -0.0086(5) 0.8283(6) 0.080(3) Uani 1 1 d .
H18 H 1.3803 -0.0539 0.7926 0.096 Uiso 1 1 calc R
C19 C 1.2727(7) 0.0210(4) 0.8398(5) 0.063(2) Uani 1 1 d .
H19 H 1.1994 -0.0051 0.8116 0.076 Uiso 1 1 calc R
C20 C 1.1610(6) 0.0600(4) 1.0592(5) 0.0476(16) Uani 1 1 d .
C21 C 1.1600(6) 0.0899(4) 1.1453(5) 0.0533(17) Uani 1 1 d .
C22 C 1.1701(7) 0.0401(5) 1.2195(5) 0.066(2) Uani 1 1 d .
H22 H 1.1715 0.0597 1.2780 0.079 Uiso 1 1 calc R
C23 C 1.1780(7) -0.0399(5) 1.2039(7) 0.079(3) Uani 1 1 d .
H23 H 1.1863 -0.0751 1.2532 0.095 Uiso 1 1 calc R
C24 C 1.1739(7) -0.0695(5) 1.1166(7) 0.072(2) Uani 1 1 d .
H24 H 1.1748 -0.1242 1.1078 0.087 Uiso 1 1 calc R
C25 C 1.1687(6) -0.0200(4) 1.0429(6) 0.0583(18) Uani 1 1 d .
H25 H 1.1704 -0.0394 0.9850 0.070 Uiso 1 1 calc R
C26 C 1.1354(7) 0.2272(4) 1.2067(5) 0.0592(19) Uani 1 1 d .
H26A H 1.1294 0.2811 1.1829 0.071 Uiso 1 1 calc R
H26B H 1.2087 0.2238 1.2593 0.071 Uiso 1 1 calc R
C27 C 1.0266(7) 0.2100(4) 1.2392(5) 0.0541(18) Uani 1 1 d .
C28 C 0.9133(8) 0.2046(4) 1.1775(6) 0.069(2) Uani 1 1 d .
H28 H 0.9049 0.2107 1.1142 0.083 Uiso 1 1 calc R
C29 C 0.8108(9) 0.1902(5) 1.2060(8) 0.092(3) Uani 1 1 d .
H29 H 0.7337 0.1882 1.1625 0.110 Uiso 1 1 calc R
C30 C 0.8226(11) 0.1788(5) 1.3002(9) 0.098(3) Uani 1 1 d .
H30 H 0.7535 0.1690 1.3202 0.118 Uiso 1 1 calc R
C31 C 0.9391(12) 0.1822(5) 1.3647(8) 0.096(3) Uani 1 1 d .
H31 H 0.9483 0.1728 1.4276 0.115 Uiso 1 1 calc R
C32 C 1.0412(9) 0.1998(4) 1.3341(6) 0.076(2) Uani 1 1 d .
H32 H 1.1186 0.2047 1.3768 0.091 Uiso 1 1 calc R

loop_
_atom_site_aniso_label
_atom_site_aniso_U_11
_atom_site_aniso_U_22
_atom_site_aniso_U_33
_atom_site_aniso_U_23
_atom_site_aniso_U_13
_atom_site_aniso_U_12
Pt1 0.05407(18) 0.04300(16) 0.03920(17) 0.00087(12) 0.01377(12) -0.00013(12)
Br1 0.0902(7) 0.0866(7) 0.1260(10) -0.0023(6) -0.0179(7) 0.0048(6)
N1 0.107(5) 0.046(4) 0.054(4) 0.001(3) 0.047(4) 0.002(4)
N2 0.045(3) 0.045(3) 0.043(3) -0.002(2) 0.009(3) -0.002(2)
N3 0.051(3) 0.051(3) 0.043(3) 0.004(2) 0.017(3) 0.002(3)
C1 0.115(7) 0.062(5) 0.072(6) 0.021(4) 0.046(6) 0.033(5)
C2 0.176(12) 0.070(7) 0.110(9) 0.040(6) 0.092(9) 0.054(7)
C3 0.237(18) 0.043(6) 0.154(12) 0.011(7) 0.132(13) 0.005(8)
C4 0.165(11) 0.054(6) 0.112(9) -0.012(5) 0.086(8) -0.026(6)
C5 0.100(7) 0.056(5) 0.066(5) -0.013(4) 0.055(5) -0.019(5)
C6 0.074(5) 0.080(6) 0.053(5) -0.024(4) 0.040(4) -0.027(5)
C7 0.124(9) 0.117(9) 0.077(7) -0.044(6) 0.061(7) -0.069(7)
C8 0.082(8) 0.166(12) 0.080(8) -0.052(8) 0.039(6) -0.063(8)
C9 0.059(6) 0.151(10) 0.054(5) -0.027(6) 0.015(4) -0.013(6)
C10 0.054(5) 0.087(6) 0.055(5) -0.012(4) 0.019(4) -0.008(4)
C11 0.058(5) 0.062(4) 0.043(4) -0.008(3) 0.027(4) -0.010(4)
C12 0.039(3) 0.048(4) 0.042(4) -0.002(3) 0.012(3) -0.001(3)
C13 0.072(5) 0.052(4) 0.037(4) -0.002(3) 0.007(4) 0.011(4)
C14 0.057(4) 0.058(4) 0.042(4) 0.006(3) 0.015(3) 0.006(4)
C15 0.087(6) 0.074(6) 0.067(6) -0.008(4) 0.029(5) -0.010(5)
C16 0.064(6) 0.124(8) 0.087(7) -0.009(6) 0.026(5) -0.015(6)
C17 0.079(7) 0.110(8) 0.091(7) 0.004(6) 0.046(6) 0.011(6)
C18 0.087(7) 0.076(6) 0.089(7) -0.004(5) 0.043(6) 0.017(5)
C19 0.066(5) 0.061(5) 0.062(5) -0.009(4) 0.017(4) 0.003(4)
C20 0.035(4) 0.052(4) 0.057(5) 0.010(3) 0.014(3) 0.002(3)
C21 0.044(4) 0.060(5) 0.059(5) 0.010(4) 0.018(4) 0.006(3)
C22 0.073(5) 0.070(6) 0.065(5) 0.026(4) 0.035(4) 0.009(4)
C23 0.075(6) 0.068(6) 0.107(7) 0.045(5) 0.047(6) 0.019(4)
C24 0.071(5) 0.046(5) 0.110(7) 0.020(5) 0.043(5) 0.009(4)
C25 0.052(4) 0.043(4) 0.081(5) 0.001(4) 0.022(4) 0.002(3)
C26 0.074(5) 0.061(5) 0.044(4) -0.004(3) 0.020(4) -0.003(4)
C27 0.069(5) 0.045(4) 0.053(5) 0.004(3) 0.026(4) 0.006(3)
C28 0.079(6) 0.068(5) 0.071(6) 0.005(4) 0.036(5) 0.006(4)
C29 0.086(7) 0.088(7) 0.112(9) -0.002(6) 0.045(6) 0.003(5)
C30 0.115(9) 0.073(7) 0.140(11) -0.004(6) 0.088(8) 0.003(6)
C31 0.140(10) 0.081(7) 0.092(8) 0.010(5) 0.073(8) 0.009(6)
C32 0.099(7) 0.074(6) 0.066(6) 0.006(4) 0.043(5) 0.014(5)

loop_
_atom_type_symbol
_atom_type_description
_atom_type_scat_dispersion_real
_atom_type_scat_dispersion_imag
_atom_type_scat_source
C C 0.0033 0.0016 'International Tables Vol C Tables 4.2.6.8 and 6.1.1.4'
Pt Pt -1.7033 8.3905 'International Tables Vol C Tables 4.2.6.8 and 6.1.1.4'
N N 0.0061 0.0033 'International Tables Vol C Tables 4.2.6.8 and 6.1.1.4'
H H 0.0000 0.0000 'International Tables Vol C Tables 4.2.6.8 and 6.1.1.4'
Br Br -0.2901 2.4595 'International Tables Vol C Tables 4.2.6.8 and 6.1.1.4'

loop_
_geom_angle_atom_site_label_1
_geom_angle_atom_site_label_2
_geom_angle_atom_site_label_3
_geom_angle
C12 Pt1 C11 93.6(3)
C12 Pt1 N1 175.4(3)
C11 Pt1 N1 81.8(3)
C12 Pt1 Br1 90.39(18)
C11 Pt1 Br1 175.8(2)
N1 Pt1 Br1 94.1(2)
C5 N1 C1 121.7(7)
C5 N1 Pt1 113.6(6)
C1 N1 Pt1 124.7(6)
C12 N2 C20 110.9(5)
C12 N2 C13 126.0(5)
C20 N2 C13 123.0(5)
C12 N3 C21 111.2(5)
C12 N3 C26 124.5(6)
C21 N3 C26 124.2(6)
N1 C1 C2 119.7(10)
N1 C1 H1 120.1
C2 C1 H1 120.1
C1 C2 C3 118.1(11)
C1 C2 H2 121.0
C3 C2 H2 121.0
C4 C3 C2 121.7(10)
C4 C3 H3 119.2
C2 C3 H3 119.2
C3 C4 C5 119.4(11)
C3 C4 H4 120.3
C5 C4 H4 120.3
N1 C5 C4 119.4(9)
N1 C5 C6 114.6(7)
C4 C5 C6 126.1(9)
C7 C6 C11 119.0(9)
C7 C6 C5 122.7(9)
C11 C6 C5 118.3(7)
C8 C7 C6 119.3(10)
C8 C7 H7 120.3
C6 C7 H7 120.3
C9 C8 C7 121.1(10)
C9 C8 H8 119.4
C7 C8 H8 119.4
C8 C9 C10 119.8(10)
C8 C9 H9 120.1
C10 C9 H9 120.1
C11 C10 C9 121.5(9)
C11 C10 H10 119.3
C9 C10 H10 119.3
C10 C11 C6 119.2(7)
C10 C11 Pt1 129.2(6)
C6 C11 Pt1 111.6(6)
N2 C12 N3 105.9(5)
N2 C12 Pt1 128.2(5)
N3 C12 Pt1 125.9(5)
N2 C13 C14 112.1(5)
N2 C13 H13A 109.2
C14 C13 H13A 109.2
N2 C13 H13B 109.2
C14 C13 H13B 109.2
H13A C13 H13B 107.9
C15 C14 C19 116.7(7)
C15 C14 C13 122.2(7)
C19 C14 C13 121.1(7)
C14 C15 C16 122.0(8)
C14 C15 H15 119.0
C16 C15 H15 119.0
C17 C16 C15 119.7(9)
C17 C16 H16 120.1
C15 C16 H16 120.1
C16 C17 C18 121.0(9)
C16 C17 H17 119.5
C18 C17 H17 119.5
C19 C18 C17 118.5(9)
C19 C18 H18 120.7
C17 C18 H18 120.7
C18 C19 C14 122.1(8)
C18 C19 H19 119.0
C14 C19 H19 119.0
C25 C20 C21 122.5(7)
C25 C20 N2 131.6(7)
C21 C20 N2 105.9(6)
C22 C21 C20 120.7(7)
C22 C21 N3 133.2(7)
C20 C21 N3 106.1(6)
C21 C22 C23 117.1(8)
C21 C22 H22 121.4
C23 C22 H22 121.4
C22 C23 C24 121.8(7)
C22 C23 H23 119.1
C24 C23 H23 119.1
C25 C24 C23 121.5(7)
C25 C24 H24 119.3
C23 C24 H24 119.3
C24 C25 C20 116.3(8)
C24 C25 H25 121.8
C20 C25 H25 121.8
N3 C26 C27 112.9(6)
N3 C26 H26A 109.0
C27 C26 H26A 109.0
N3 C26 H26B 109.0
C27 C26 H26B 109.0
H26A C26 H26B 107.8
C28 C27 C32 120.0(8)
C28 C27 C26 120.6(7)
C32 C27 C26 119.4(7)
C27 C28 C29 121.7(9)
C27 C28 H28 119.1
C29 C28 H28 119.1
C28 C29 C30 119.6(10)
C28 C29 H29 120.2
C30 C29 H29 120.2
C29 C30 C31 119.5(10)
C29 C30 H30 120.2
C31 C30 H30 120.2
C32 C31 C30 119.6(9)
C32 C31 H31 120.2
C30 C31 H31 120.2
C27 C32 C31 119.5(9)
C27 C32 H32 120.3
C31 C32 H32 120.3

loop_
_geom_bond_atom_site_label_1
_geom_bond_atom_site_label_2
_geom_bond_distance
Pt1 C12 1.950(6)
Pt1 C11 2.001(7)
Pt1 N1 2.093(6)
Pt1 Br1 2.4693(11)
N1 C5 1.352(10)
N1 C1 1.362(10)
N2 C12 1.347(8)
N2 C20 1.427(8)
N2 C13 1.465(8)
N3 C12 1.366(8)
N3 C21 1.408(8)
N3 C26 1.454(9)
C1 C2 1.381(12)
C1 H1 0.9300
C2 C3 1.384(16)
C2 H2 0.9300
C3 C4 1.353(16)
C3 H3 0.9300
C4 C5 1.381(11)
C4 H4 0.9300
C5 C6 1.442(11)
C6 C7 1.412(12)
C6 C11 1.429(10)
C7 C8 1.386(15)
C7 H7 0.9300
C8 C9 1.354(14)
C8 H8 0.9300
C9 C10 1.407(11)
C9 H9 0.9300
C10 C11 1.347(10)
C10 H10 0.9300
C13 C14 1.501(9)
C13 H13A 0.9700
C13 H13B 0.9700
C14 C15 1.370(10)
C14 C19 1.385(9)
C15 C16 1.385(11)
C15 H15 0.9300
C16 C17 1.331(12)
C16 H16 0.9300
C17 C18 1.383(12)
C17 H17 0.9300
C18 C19 1.376(10)
C18 H18 0.9300
C19 H19 0.9300
C20 C25 1.374(9)
C20 C21 1.385(9)
C21 C22 1.368(9)
C22 C23 1.373(10)
C22 H22 0.9300
C23 C24 1.386(11)
C23 H23 0.9300
C24 C25 1.368(10)
C24 H24 0.9300
C25 H25 0.9300
C26 C27 1.478(10)
C26 H26A 0.9700
C26 H26B 0.9700
C27 C28 1.355(11)
C27 C32 1.391(11)
C28 C29 1.369(12)
C28 H28 0.9300
C29 C30 1.389(15)
C29 H29 0.9300
C30 C31 1.398(15)
C30 H30 0.9300
C31 C32 1.394(13)
C31 H31 0.9300
C32 H32 0.9300
